data_1542943
loop_
_publ_author_name
'Wu, Xin-Xing'
'Chen, Wen-Long'
'Shen, Yi'
'Chen, Si'
'Xu, Peng-Fei'
'Liang, Yong-Min'

_publ_section_title
;
 Palladium-Catalyzed Domino Heck/Intermolecular C-H Bond
 Functionalization: Efficient Synthesis of Alkylated Polyfluoroarene
 Derivatives.
;
_journal_issue 8
_journal_name_full 'Organic letters'
_journal_page_first 1784
_journal_page_last 1787
_journal_paper_doi 10.1021/acs.orglett.6b00447
_journal_volume 18
_journal_year 2016
_chemical_formula_moiety 'C23 H17 F4 N O'
_chemical_formula_sum 'C23 H17 F4 N O'
_chemical_formula_weight 399.38
_chemical_name_systematic
;
 ? 
;
_space_group_crystal_system monoclinic
_space_group_IT_number 13
_space_group_name_Hall '-P 2yc'
_space_group_name_H-M_alt 'P 1 2/c 1'
_symmetry_space_group_name_Hall '-P 2yc'
_symmetry_space_group_name_H-M 'P 1 2/c 1'
_atom_sites_solution_hydrogens geom
_atom_sites_solution_primary direct
_atom_sites_solution_secondary difmap
_audit_creation_date 2016-03-16
_audit_creation_method
;
Olex2 1.2
(compiled 2016.02.19 svn.r3266 for OlexSys, GUI svn.r5155)
;
_cell_angle_alpha 90.00
_cell_angle_beta 101.862(5)
_cell_angle_gamma 90.00
_cell_formula_units_Z 4
_cell_length_a 13.0334(6)
_cell_length_b 8.6509(4)
_cell_length_c 17.4221(11)
_cell_measurement_reflns_used 1060
_cell_measurement_temperature 293.60(10)
_cell_measurement_theta_max 20.9830
_cell_measurement_theta_min 3.5660
_cell_volume 1922.41(18)
_computing_cell_refinement
;
CrysAlisPro, Agilent Technologies,
Version 1.171.37.35 (release 13-08-2014 CrysAlis171 .NET)
(compiled Aug 13 2014,18:06:01)
;
_computing_data_collection
;
CrysAlisPro, Agilent Technologies,
Version 1.171.37.35 (release 13-08-2014 CrysAlis171 .NET)
(compiled Aug 13 2014,18:06:01)
;
_computing_data_reduction
;
CrysAlisPro, Agilent Technologies,
Version 1.171.37.35 (release 13-08-2014 CrysAlis171 .NET)
(compiled Aug 13 2014,18:06:01)
;
_computing_molecular_graphics 'Olex2 (Dolomanov et al., 2009)'
_computing_publication_material 'Olex2 (Dolomanov et al., 2009)'
_computing_structure_refinement 'ShelXL (Sheldrick, 2015)'
_computing_structure_solution 'ShelXS (Sheldrick, 2008)'
_diffrn_ambient_environment air
_diffrn_ambient_temperature 293.60(10)
_diffrn_detector 'CCD plate'
_diffrn_detector_area_resol_mean 16.0733
_diffrn_detector_type Eos
_diffrn_measured_fraction_theta_full 0.988
_diffrn_measured_fraction_theta_max 0.988
_diffrn_measurement_details
;
  1 omega   41.00   87.80   1.2000    8.0000
omega____ theta____ kappa____ phi______ frames
    -       20.5854  178.0000   90.0000 39

  2 omega  -51.00   93.00   1.2000    8.0000
omega____ theta____ kappa____ phi______ frames
    -       20.5854    0.0000 -180.0000 120

  3 omega   24.00   37.20   1.2000    8.0000
omega____ theta____ kappa____ phi______ frames
    -       20.5854  -99.0000   90.0000 11
;
_diffrn_measurement_device 'four-circle diffractometer'
_diffrn_measurement_device_type 'SuperNova, Dual, Cu at zero, Eos'
_diffrn_measurement_method '\w scans'
_diffrn_orient_matrix_UB_11 0.0027969000
_diffrn_orient_matrix_UB_12 0.0353316000
_diffrn_orient_matrix_UB_13 0.0371078000
_diffrn_orient_matrix_UB_21 -0.0319661000
_diffrn_orient_matrix_UB_22 0.0614819000
_diffrn_orient_matrix_UB_23 -0.0182278000
_diffrn_orient_matrix_UB_31 -0.0454154000
_diffrn_orient_matrix_UB_32 -0.0411590000
_diffrn_orient_matrix_UB_33 0.0046422000
_diffrn_radiation_monochromator mirror
_diffrn_radiation_probe x-ray
_diffrn_radiation_type MoK\a
_diffrn_radiation_wavelength 0.71073
_diffrn_reflns_av_R_equivalents 0.0358
_diffrn_reflns_av_unetI/netI 0.0707
_diffrn_reflns_limit_h_max 14
_diffrn_reflns_limit_h_min -15
_diffrn_reflns_limit_k_max 7
_diffrn_reflns_limit_k_min -10
_diffrn_reflns_limit_l_max 21
_diffrn_reflns_limit_l_min -17
_diffrn_reflns_number 6691
_diffrn_reflns_theta_full 25.67
_diffrn_reflns_theta_max 25.67
_diffrn_reflns_theta_min 3.36
_diffrn_source 'SuperNova (Mo) X-ray Source'
_exptl_absorpt_coefficient_mu 0.111
_exptl_absorpt_correction_T_max 1.00000
_exptl_absorpt_correction_T_min 0.97068
_exptl_absorpt_correction_type multi-scan
_exptl_absorpt_process_details
;
CrysAlisPro, Agilent Technologies,
Version 1.171.37.35 (release 13-08-2014 CrysAlis171 .NET)
(compiled Aug 13 2014,18:06:01)
Empirical absorption correction using spherical harmonics,
 implemented in SCALE3 ABSPACK scaling algorithm.
;
_exptl_crystal_colour 'clear light colourless'
_exptl_crystal_colour_lustre clear
_exptl_crystal_colour_modifier light
_exptl_crystal_colour_primary colourless
_exptl_crystal_density_diffrn 1.380
_exptl_crystal_density_method 'not measured'
_exptl_crystal_description block
_exptl_crystal_F_000 824
_exptl_crystal_size_max 0.17
_exptl_crystal_size_mid 0.15
_exptl_crystal_size_min 0.14
_refine_diff_density_max 0.171
_refine_diff_density_min -0.222
_refine_diff_density_rms 0.042
_refine_ls_extinction_method none
_refine_ls_goodness_of_fit_ref 1.038
_refine_ls_hydrogen_treatment constr
_refine_ls_matrix_type full
_refine_ls_number_parameters 263
_refine_ls_number_reflns 3605
_refine_ls_number_restraints 0
_refine_ls_restrained_S_all 1.038
_refine_ls_R_factor_all 0.1333
_refine_ls_R_factor_gt 0.0674
_refine_ls_shift/su_max 0.000
_refine_ls_shift/su_mean 0.000
_refine_ls_structure_factor_coef Fsqd
_refine_ls_weighting_details 'calc w=1/[\s^2^(Fo^2^)+(0.0768P)^2^+0.1855P] where P=(Fo^2^+2Fc^2^)/3'
_refine_ls_weighting_scheme calc
_refine_ls_wR_factor_gt 0.1551
_refine_ls_wR_factor_ref 0.2076
_reflns_number_gt 1819
_reflns_number_total 3605
_reflns_threshold_expression >2sigma(I)
_cod_data_source_file ol6b00447_si_003.cif
_cod_data_source_block wuxx_53
_cod_depositor_comments 'Adding full bibliography for 1542943--1542944.cif.'
_cod_original_cell_volume 1922.42(17)
_cod_database_code 1542943
_reflns_odcompleteness_completeness 98.36
_reflns_odcompleteness_iscentric 1
_reflns_odcompleteness_theta 26.32
_olex2_refinement_description
;
1. Fixed Uiso
 At 1.2 times of:
  All C(H) groups, All C(H,H) groups
 At 1.5 times of:
  All C(H,H,H) groups
2.a Secondary CH2 refined with riding coordinates:
 C7(H7A,H7B), C17(H17A,H17B)
2.b Aromatic/amide H refined with riding coordinates:
 C1(H1), C2(H2), C3(H3), C4(H4), C5(H5), C11(H11), C12(H12), C13(H13),
 C14(H14), C21(H21)
2.c Idealised Me refined as rotating group:
 C16(H16A,H16B,H16C)
;
_olex2_submission_special_instructions 'No special instructions were received'

loop_
_space_group_symop_id
_space_group_symop_operation_xyz
1 'x, y, z'
2 '-x, y, -z+1/2'
3 '-x, -y, -z'
4 'x, -y, z-1/2'

loop_
_atom_site_label
_atom_site_type_symbol
_atom_site_fract_x
_atom_site_fract_y
_atom_site_fract_z
_atom_site_U_iso_or_equiv
_atom_site_adp_type
_atom_site_occupancy
_atom_site_calc_flag
_atom_site_refinement_flags_posn
F1 F 0.95430(17) -0.1033(3) 0.65370(17) 0.1061(9) Uani 1 d .
F2 F 1.08943(18) 0.0040(4) 0.57125(17) 0.1196(11) Uani 1 d .
F3 F 0.9650(2) 0.5058(4) 0.5910(2) 0.1449(13) Uani 1 d .
F4 F 0.8333(2) 0.4025(3) 0.67587(18) 0.1185(11) Uani 1 d .
O1 O 0.6198(2) 0.3002(3) 0.65476(16) 0.0843(9) Uani 1 d .
N1 N 0.62737(18) 0.1569(3) 0.54536(14) 0.0457(7) Uani 1 d .
C1 C 0.7434(3) 0.2887(4) 0.4385(2) 0.0685(11) Uani 1 d .
H1 H 0.7776 0.2305 0.4810 0.082 Uiso 1 calc R
C2 C 0.7993(4) 0.3446(6) 0.3846(3) 0.0950(15) Uani 1 d .
H2 H 0.8705 0.3236 0.3911 0.114 Uiso 1 calc R
C3 C 0.7502(6) 0.4300(6) 0.3225(3) 0.114(2) Uani 1 d .
H3 H 0.7880 0.4679 0.2867 0.136 Uiso 1 calc R
C4 C 0.6448(5) 0.4605(5) 0.3121(3) 0.1047(18) Uani 1 d .
H4 H 0.6112 0.5183 0.2692 0.126 Uiso 1 calc R
C5 C 0.5888(3) 0.4048(4) 0.3658(2) 0.0770(12) Uani 1 d .
H5 H 0.5175 0.4259 0.3587 0.092 Uiso 1 calc R
C6 C 0.6375(3) 0.3186(4) 0.42958(19) 0.0524(8) Uani 1 d .
C7 C 0.5737(3) 0.2634(4) 0.4866(2) 0.0607(9) Uani 1 d .
H7A H 0.5517 0.3525 0.5129 0.073 Uiso 1 calc R
H7B H 0.5110 0.2134 0.4575 0.073 Uiso 1 calc R
C8 C 0.6443(2) 0.1832(4) 0.6242(2) 0.0540(9) Uani 1 d .
C9 C 0.6985(2) 0.0418(4) 0.66728(18) 0.0565(9) Uani 1 d .
C10 C 0.6989(2) -0.0686(4) 0.6003(2) 0.0522(8) Uani 1 d .
C11 C 0.7295(3) -0.2209(5) 0.5999(3) 0.0746(11) Uani 1 d .
H11 H 0.7573 -0.2728 0.6463 0.089 Uiso 1 calc R
C12 C 0.7173(3) -0.2942(5) 0.5276(4) 0.0941(15) Uani 1 d .
H12 H 0.7377 -0.3969 0.5259 0.113 Uiso 1 calc R
C13 C 0.6761(3) -0.2198(6) 0.4588(3) 0.0882(15) Uani 1 d .
H13 H 0.6697 -0.2722 0.4114 0.106 Uiso 1 calc R
C14 C 0.6438(3) -0.0672(5) 0.4589(2) 0.0623(10) Uani 1 d .
H14 H 0.6151 -0.0158 0.4125 0.075 Uiso 1 calc R
C15 C 0.6559(2) 0.0050(4) 0.53057(18) 0.0438(8) Uani 1 d .
C16 C 0.6326(3) -0.0177(5) 0.7254(2) 0.0861(13) Uani 1 d .
H16A H 0.6252 0.0631 0.7616 0.129 Uiso 1 calc GR
H16B H 0.6671 -0.1048 0.7536 0.129 Uiso 1 calc GR
H16C H 0.5645 -0.0483 0.6969 0.129 Uiso 1 calc GR
C17 C 0.8093(3) 0.0850(5) 0.7137(2) 0.0708(11) Uani 1 d .
H17A H 0.8019 0.1635 0.7519 0.085 Uiso 1 calc R
H17B H 0.8398 -0.0056 0.7425 0.085 Uiso 1 calc R
C18 C 0.8849(2) 0.1436(5) 0.66562(19) 0.0596(10) Uani 1 d .
C19 C 1.0245(3) 0.1048(6) 0.5964(2) 0.0776(13) Uani 1 d .
C20 C 0.9535(3) 0.0488(5) 0.6376(2) 0.0679(11) Uani 1 d .
C21 C 1.0304(3) 0.2580(7) 0.5795(3) 0.0875(14) Uani 1 d .
H21 H 1.0781 0.2952 0.5510 0.105 Uiso 1 calc R
C22 C 0.9635(3) 0.3528(6) 0.6061(3) 0.0863(13) Uani 1 d .
C23 C 0.8939(3) 0.2986(5) 0.6491(3) 0.0766(12) Uani 1 d .

loop_
_atom_site_aniso_label
_atom_site_aniso_U_11
_atom_site_aniso_U_22
_atom_site_aniso_U_33
_atom_site_aniso_U_23
_atom_site_aniso_U_13
_atom_site_aniso_U_12
F1 0.0773(15) 0.084(2) 0.155(3) 0.0081(18) 0.0178(15) 0.0180(14)
F2 0.0737(15) 0.143(3) 0.148(3) -0.033(2) 0.0385(16) 0.0199(16)
F3 0.109(2) 0.089(2) 0.249(4) 0.013(2) 0.066(2) -0.0185(17)
F4 0.1099(19) 0.090(2) 0.171(3) -0.0419(18) 0.0633(19) -0.0010(15)
O1 0.0915(19) 0.086(2) 0.0755(19) -0.0286(16) 0.0167(15) 0.0204(16)
N1 0.0501(14) 0.0460(17) 0.0408(15) 0.0030(12) 0.0085(11) 0.0021(12)
C1 0.075(3) 0.071(3) 0.062(2) 0.0053(19) 0.0209(19) -0.016(2)
C2 0.112(3) 0.092(4) 0.093(4) -0.008(3) 0.049(3) -0.041(3)
C3 0.189(6) 0.091(4) 0.072(4) -0.004(3) 0.054(4) -0.064(4)
C4 0.189(5) 0.067(3) 0.047(3) 0.011(2) -0.003(3) -0.035(4)
C5 0.111(3) 0.057(3) 0.052(2) 0.0084(19) -0.008(2) -0.008(2)
C6 0.058(2) 0.046(2) 0.051(2) 0.0037(16) 0.0049(15) -0.0080(16)
C7 0.056(2) 0.065(2) 0.059(2) 0.0139(18) 0.0072(16) 0.0038(18)
C8 0.0476(18) 0.066(2) 0.049(2) -0.0093(18) 0.0110(15) 0.0035(17)
C9 0.0535(19) 0.077(3) 0.0394(18) 0.0043(17) 0.0097(15) 0.0026(18)
C10 0.0464(18) 0.052(2) 0.060(2) 0.0051(17) 0.0151(15) -0.0003(16)
C11 0.063(2) 0.058(3) 0.102(3) 0.012(2) 0.015(2) 0.003(2)
C12 0.076(3) 0.056(3) 0.158(5) -0.021(3) 0.040(3) -0.004(2)
C13 0.088(3) 0.084(4) 0.103(4) -0.044(3) 0.043(3) -0.027(3)
C14 0.063(2) 0.066(3) 0.061(2) -0.0150(19) 0.0214(18) -0.0138(19)
C15 0.0434(16) 0.0441(19) 0.0462(18) -0.0049(15) 0.0145(14) -0.0036(14)
C16 0.077(3) 0.118(4) 0.070(3) 0.025(3) 0.031(2) 0.001(2)
C17 0.063(2) 0.099(3) 0.044(2) 0.0003(19) -0.0015(17) 0.003(2)
C18 0.0458(18) 0.082(3) 0.047(2) -0.0081(19) 0.0003(15) 0.0020(19)
C19 0.045(2) 0.107(4) 0.081(3) -0.020(3) 0.0117(19) 0.010(2)
C20 0.050(2) 0.073(3) 0.074(3) -0.011(2) -0.0042(19) 0.006(2)
C21 0.055(2) 0.111(4) 0.098(3) 0.004(3) 0.019(2) -0.007(3)
C22 0.061(3) 0.076(3) 0.123(4) -0.009(3) 0.020(2) -0.011(2)
C23 0.061(2) 0.076(3) 0.094(3) -0.024(2) 0.021(2) -0.005(2)

loop_
_atom_type_symbol
_atom_type_description
_atom_type_scat_dispersion_real
_atom_type_scat_dispersion_imag
_atom_type_scat_source
C C 0.0033 0.0016 'International Tables Vol C Tables 4.2.6.8 and 6.1.1.4'
H H 0.0000 0.0000 'International Tables Vol C Tables 4.2.6.8 and 6.1.1.4'
F F 0.0171 0.0103 'International Tables Vol C Tables 4.2.6.8 and 6.1.1.4'
N N 0.0061 0.0033 'International Tables Vol C Tables 4.2.6.8 and 6.1.1.4'
O O 0.0106 0.0060 'International Tables Vol C Tables 4.2.6.8 and 6.1.1.4'

loop_
_geom_angle_atom_site_label_1
_geom_angle_atom_site_label_2
_geom_angle_atom_site_label_3
_geom_angle
C8 N1 C7 124.1(3)
C8 N1 C15 110.3(3)
C15 N1 C7 125.0(3)
C2 C1 H1 119.7
C6 C1 H1 119.7
C6 C1 C2 120.7(4)
C1 C2 H2 119.9
C3 C2 C1 120.1(5)
C3 C2 H2 119.9
C2 C3 H3 119.9
C2 C3 C4 120.3(5)
C4 C3 H3 119.9
C3 C4 H4 120.2
C3 C4 C5 119.7(5)
C5 C4 H4 120.2
C4 C5 H5 119.6
C6 C5 C4 120.9(4)
C6 C5 H5 119.6
C1 C6 C7 123.0(3)
C5 C6 C1 118.3(3)
C5 C6 C7 118.7(3)
N1 C7 C6 114.7(3)
N1 C7 H7A 108.6
N1 C7 H7B 108.6
C6 C7 H7A 108.6
C6 C7 H7B 108.6
H7A C7 H7B 107.6
O1 C8 N1 125.2(3)
O1 C8 C9 125.9(3)
N1 C8 C9 108.9(3)
C8 C9 C16 109.0(3)
C8 C9 C17 110.5(3)
C10 C9 C8 101.6(3)
C10 C9 C16 112.8(3)
C10 C9 C17 113.9(3)
C16 C9 C17 108.8(3)
C11 C10 C9 131.0(3)
C11 C10 C15 120.1(3)
C15 C10 C9 108.8(3)
C10 C11 H11 121.3
C10 C11 C12 117.5(4)
C12 C11 H11 121.3
C11 C12 H12 119.0
C13 C12 C11 122.0(4)
C13 C12 H12 119.0
C12 C13 H13 119.6
C12 C13 C14 120.7(4)
C14 C13 H13 119.6
C13 C14 H14 121.4
C15 C14 C13 117.1(4)
C15 C14 H14 121.4
C10 C15 N1 110.1(3)
C14 C15 N1 127.3(3)
C14 C15 C10 122.6(3)
C9 C16 H16A 109.5
C9 C16 H16B 109.5
C9 C16 H16C 109.5
H16A C16 H16B 109.5
H16A C16 H16C 109.5
H16B C16 H16C 109.5
C9 C17 H17A 108.3
C9 C17 H17B 108.3
H17A C17 H17B 107.4
C18 C17 C9 115.9(3)
C18 C17 H17A 108.3
C18 C17 H17B 108.3
C20 C18 C17 123.0(4)
C20 C18 C23 114.6(4)
C23 C18 C17 122.4(3)
F2 C19 C20 118.5(5)
F2 C19 C21 119.4(4)
C21 C19 C20 122.1(4)
F1 C20 C18 119.1(4)
F1 C20 C19 118.6(4)
C19 C20 C18 122.2(4)
C19 C21 H21 121.7
C22 C21 C19 116.6(4)
C22 C21 H21 121.7
F3 C22 C23 118.6(4)
C21 C22 F3 119.6(4)
C21 C22 C23 121.8(5)
F4 C23 C18 119.8(4)
F4 C23 C22 117.6(4)
C22 C23 C18 122.7(4)

loop_
_geom_bond_atom_site_label_1
_geom_bond_atom_site_label_2
_geom_bond_distance
F1 C20 1.345(4)
F2 C19 1.350(4)
F3 C22 1.350(5)
F4 C23 1.343(4)
O1 C8 1.217(4)
N1 C7 1.446(4)
N1 C8 1.365(4)
N1 C15 1.404(4)
C1 H1 0.9300
C1 C2 1.387(5)
C1 C6 1.382(5)
C2 H2 0.9300
C2 C3 1.357(7)
C3 H3 0.9300
C3 C4 1.373(7)
C4 H4 0.9300
C4 C5 1.385(6)
C5 H5 0.9300
C5 C6 1.380(5)
C6 C7 1.498(4)
C7 H7A 0.9700
C7 H7B 0.9700
C8 C9 1.530(5)
C9 C10 1.509(5)
C9 C16 1.543(4)
C9 C17 1.549(4)
C10 C11 1.377(5)
C10 C15 1.384(4)
C11 H11 0.9300
C11 C12 1.390(6)
C12 H12 0.9300
C12 C13 1.370(6)
C13 H13 0.9300
C13 C14 1.385(6)
C14 H14 0.9300
C14 C15 1.376(4)
C16 H16A 0.9600
C16 H16B 0.9600
C16 H16C 0.9600
C17 H17A 0.9700
C17 H17B 0.9700
C17 C18 1.507(5)
C18 C20 1.375(5)
C18 C23 1.381(5)
C19 C20 1.370(5)
C19 C21 1.364(6)
C21 H21 0.9300
C21 C22 1.346(6)
C22 C23 1.372(6)

loop_
_geom_torsion_atom_site_label_1
_geom_torsion_atom_site_label_2
_geom_torsion_atom_site_label_3
_geom_torsion_atom_site_label_4
_geom_torsion
F2 C19 C20 F1 2.5(5)
F2 C19 C20 C18 179.7(3)
F2 C19 C21 C22 179.9(4)
F3 C22 C23 F4 -2.1(6)
F3 C22 C23 C18 178.2(4)
O1 C8 C9 C10 174.9(3)
O1 C8 C9 C16 55.6(5)
O1 C8 C9 C17 -63.9(4)
N1 C8 C9 C10 -4.9(3)
N1 C8 C9 C16 -124.1(3)
N1 C8 C9 C17 116.3(3)
C1 C2 C3 C4 -0.5(8)
C1 C6 C7 N1 -8.9(5)
C2 C1 C6 C5 0.2(5)
C2 C1 C6 C7 -178.9(4)
C2 C3 C4 C5 0.5(8)
C3 C4 C5 C6 -0.2(7)
C4 C5 C6 C1 -0.2(6)
C4 C5 C6 C7 179.0(4)
C5 C6 C7 N1 172.0(3)
C6 C1 C2 C3 0.1(7)
C7 N1 C8 O1 -2.5(5)
C7 N1 C8 C9 177.3(3)
C7 N1 C15 C10 -175.6(3)
C7 N1 C15 C14 3.7(5)
C8 N1 C7 C6 120.6(3)
C8 N1 C15 C10 -3.9(3)
C8 N1 C15 C14 175.4(3)
C8 C9 C10 C11 -174.5(3)
C8 C9 C10 C15 2.6(3)
C8 C9 C17 C18 -61.1(4)
C9 C10 C11 C12 178.0(3)
C9 C10 C15 N1 0.5(3)
C9 C10 C15 C14 -178.8(3)
C9 C17 C18 C20 -92.8(4)
C9 C17 C18 C23 90.1(5)
C10 C9 C17 C18 52.5(4)
C10 C11 C12 C13 -0.3(6)
C11 C10 C15 N1 178.0(3)
C11 C10 C15 C14 -1.4(5)
C11 C12 C13 C14 -0.6(6)
C12 C13 C14 C15 0.5(5)
C13 C14 C15 N1 -178.8(3)
C13 C14 C15 C10 0.4(5)
C15 N1 C7 C6 -68.9(4)
C15 N1 C8 O1 -174.2(3)
C15 N1 C8 C9 5.6(3)
C15 C10 C11 C12 1.2(5)
C16 C9 C10 C11 -58.0(5)
C16 C9 C10 C15 119.1(3)
C16 C9 C17 C18 179.2(4)
C17 C9 C10 C11 66.7(5)
C17 C9 C10 C15 -116.3(3)
C17 C18 C20 F1 -0.3(5)
C17 C18 C20 C19 -177.5(3)
C17 C18 C23 F4 -0.5(6)
C17 C18 C23 C22 179.2(4)
C19 C21 C22 F3 -179.7(4)
C19 C21 C22 C23 0.9(7)
C20 C18 C23 F4 -177.8(3)
C20 C18 C23 C22 1.9(6)
C20 C19 C21 C22 0.8(6)
C21 C19 C20 F1 -178.3(4)
C21 C19 C20 C18 -1.2(6)
C21 C22 C23 F4 177.4(4)
C21 C22 C23 C18 -2.3(7)
C23 C18 C20 F1 177.0(3)
C23 C18 C20 C19 -0.2(5)
